data_4306346
loop_
_publ_author_name
'David S. Kuiper'
'Peter T. Wolczanski'
'Emil B. Lobkovsky'
'Thomas R. Cundari'

_publ_section_title
;
Four-Coordinate Mo(II) as (silox)2Mo(PMe3)2 and Its W(IV) Congener
(silox)2HW(\h2-CH2PMe2)(PMe3) (silox =tBu3SiO)
;
_journal_name_full 'Inorganic Chemistry'
_journal_page_first 10542
_journal_page_last 10553
_journal_paper_doi 10.1021/ic8011958
_journal_volume 47
_journal_year 2008
_chemical_formula_moiety 'C30 H72 O2 P2 Si2 W'
_chemical_formula_sum 'C30 H72 O2 P2 Si2 W'
_chemical_formula_weight 766.85
_chemical_name_systematic
; 
 ? 
;
_space_group_IT_number 2
_symmetry_cell_setting triclinic
_symmetry_space_group_name_Hall '-P 1'
_symmetry_space_group_name_H-M 'P -1'
_atom_sites_solution_hydrogens geom
_atom_sites_solution_primary direct
_atom_sites_solution_secondary difmap
_audit_creation_method SHELXL-97
_cell_angle_alpha 99.970(6)
_cell_angle_beta 94.754(6)
_cell_angle_gamma 101.066(6)
_cell_formula_units_Z 2
_cell_length_a 8.6908(9)
_cell_length_b 13.0276(16)
_cell_length_c 17.333(2)
_cell_measurement_reflns_used 2092
_cell_measurement_temperature 173(2)
_cell_measurement_theta_max 0.00
_cell_measurement_theta_min 0.00
_cell_volume 1883.1(4)
_computing_cell_refinement 'Bruker SAINT+'
_computing_data_collection 'Bruker APEX2'
_computing_data_reduction 'Bruker SAINT+'
_computing_molecular_graphics 'Bruker SHELXTL'
_computing_publication_material 'Bruker SHELXTL'
_computing_structure_refinement 'SHELXL-97 (Sheldrick, 1997)'
_computing_structure_solution 'SHELXS-97 (Sheldrick, 1990)'
_diffrn_ambient_temperature 173(2)
_diffrn_measured_fraction_theta_full 0.989
_diffrn_measured_fraction_theta_max 0.989
_diffrn_measurement_device_type 'Bruker X8 APEX II diffractometer'
_diffrn_measurement_method 'phi and omega scans'
_diffrn_radiation_monochromator graphite
_diffrn_radiation_source 'fine-focus sealed tube'
_diffrn_radiation_type MoK\a
_diffrn_radiation_wavelength 0.71073
_diffrn_reflns_av_R_equivalents 0.0914
_diffrn_reflns_av_sigmaI/netI 0.0909
_diffrn_reflns_limit_h_max 10
_diffrn_reflns_limit_h_min -10
_diffrn_reflns_limit_k_max 15
_diffrn_reflns_limit_k_min -15
_diffrn_reflns_limit_l_max 20
_diffrn_reflns_limit_l_min -20
_diffrn_reflns_number 32273
_diffrn_reflns_theta_full 24.71
_diffrn_reflns_theta_max 24.71
_diffrn_reflns_theta_min 1.62
_exptl_absorpt_coefficient_mu 3.239
_exptl_absorpt_correction_T_max 0.9234
_exptl_absorpt_correction_T_min 0.5636
_exptl_absorpt_correction_type multi-scan
_exptl_absorpt_process_details SADABS
_exptl_crystal_colour red
_exptl_crystal_density_diffrn 1.352
_exptl_crystal_density_method 'not measured'
_exptl_crystal_description rod
_exptl_crystal_F_000 800
_exptl_crystal_size_max 0.20
_exptl_crystal_size_mid 0.05
_exptl_crystal_size_min 0.03
_refine_diff_density_max 1.731
_refine_diff_density_min -0.952
_refine_diff_density_rms 0.141
_refine_ls_extinction_method none
_refine_ls_goodness_of_fit_ref 1.006
_refine_ls_hydrogen_treatment riding
_refine_ls_matrix_type full
_refine_ls_number_parameters 375
_refine_ls_number_reflns 6351
_refine_ls_number_restraints 0
_refine_ls_restrained_S_all 1.006
_refine_ls_R_factor_all 0.0660
_refine_ls_R_factor_gt 0.0438
_refine_ls_shift/su_max 0.198
_refine_ls_shift/su_mean 0.009
_refine_ls_structure_factor_coef Fsqd
_refine_ls_weighting_details 'calc w=1/[\s^2^(Fo^2^)+(0.0470P)^2^+0.0000P] where P=(Fo^2^+2Fc^2^)/3'
_refine_ls_weighting_scheme calc
_refine_ls_wR_factor_gt 0.0957
_refine_ls_wR_factor_ref 0.1017
_reflns_number_gt 4775
_reflns_number_total 6351
_reflns_threshold_expression >2sigma(I)
_cod_data_source_file ic8011958_si_001_3.cif
_cod_data_source_block dk14
_cod_depositor_comments
;
The following automatic conversions were performed:
'_symmetry_cell_setting' value 'Triclinic' changed to 'triclinic'
according to '/home/saulius/struct/CIF-dictionaries/cif_core.dic'
dictionary named 'cif_core.dic' version 2.4.1 from 2010-06-29.

Automatic conversion script
Id: cif_fix_enum 1527 2010-12-29 10:47:43Z saulius 
;
_cod_original_cell_volume 1883.2(4)
_cod_database_code 4306346

loop_
_symmetry_equiv_pos_as_xyz
'x, y, z'
'-x, -y, -z'

loop_
_atom_site_label
_atom_site_type_symbol
_atom_site_fract_x
_atom_site_fract_y
_atom_site_fract_z
_atom_site_U_iso_or_equiv
_atom_site_adp_type
_atom_site_occupancy
_atom_site_symmetry_multiplicity
_atom_site_calc_flag
_atom_site_refinement_flags
_atom_site_disorder_assembly
_atom_site_disorder_group
W1 W 0.27743(2) 0.224795(14) 0.321568(10) 0.02757(5) Uani 1 1 d . A .
P1 P 0.45343(14) 0.20099(11) 0.42449(7) 0.0373(4) Uani 1 1 d . . .
P2 P 0.14774(15) 0.34065(11) 0.40072(8) 0.0425(4) Uani 1 1 d . . .
Si1 Si 0.11282(14) -0.04281(10) 0.24239(7) 0.0296(3) Uani 1 1 d . A .
Si2 Si 0.36855(15) 0.37026(10) 0.17179(7) 0.0303(3) Uani 1 1 d . A .
O1 O 0.2211(3) 0.0784(2) 0.26854(18) 0.0360(9) Uani 1 1 d . . .
O2 O 0.3045(4) 0.3045(2) 0.23890(17) 0.0412(9) Uani 1 1 d . . .
C1 C 0.5004(7) 0.3237(5) 0.3914(4) 0.080(2) Uani 1 1 d . A .
H1A H 0.5944 0.3344 0.3628 0.096 Uiso 1 1 calc R . .
H1B H 0.4903 0.3884 0.4284 0.096 Uiso 1 1 calc R . .
C2 C 0.4707(12) 0.2258(7) 0.5302(5) 0.029(3) Uani 0.483(10) 1 d P A 1
H2A H 0.5653 0.2041 0.5508 0.044 Uiso 0.483(10) 1 calc PR A 1
H2B H 0.3771 0.1848 0.5472 0.044 Uiso 0.483(10) 1 calc PR A 1
H2C H 0.4790 0.3020 0.5502 0.044 Uiso 0.483(10) 1 calc PR A 1
C2' C 0.4171(14) 0.1690(12) 0.5234(6) 0.074(5) Uani 0.517(10) 1 d P A 2
H2'A H 0.5165 0.1630 0.5516 0.111 Uiso 0.517(10) 1 calc PR A 2
H2'B H 0.3405 0.1013 0.5165 0.111 Uiso 0.517(10) 1 calc PR A 2
H2'C H 0.3753 0.2259 0.5539 0.111 Uiso 0.517(10) 1 calc PR A 2
C3 C 0.5950(6) 0.1188(5) 0.3997(3) 0.0636(17) Uani 1 1 d . A .
H3A H 0.6943 0.1480 0.4345 0.095 Uiso 1 1 calc R . .
H3B H 0.6144 0.1179 0.3447 0.095 Uiso 1 1 calc R . .
H3C H 0.5530 0.0459 0.4065 0.095 Uiso 1 1 calc R . .
C4 C -0.0429(7) 0.3453(6) 0.3574(4) 0.096(2) Uani 1 1 d . A .
H4A H -0.1164 0.2781 0.3573 0.144 Uiso 1 1 calc R . .
H4B H -0.0372 0.3561 0.3030 0.144 Uiso 1 1 calc R . .
H4C H -0.0801 0.4044 0.3879 0.144 Uiso 1 1 calc R . .
C5 C 0.2082(10) 0.4891(6) 0.4144(5) 0.136(4) Uani 1 1 d . A .
H5A H 0.1190 0.5213 0.4290 0.205 Uiso 1 1 calc R . .
H5B H 0.2400 0.5085 0.3650 0.205 Uiso 1 1 calc R . .
H5C H 0.2970 0.5153 0.4563 0.205 Uiso 1 1 calc R . .
C6 C 0.0921(13) 0.3145(11) 0.4927(7) 0.089(4) Uani 0.553(10) 1 d P A 1
H6'A H 0.0400 0.3703 0.5169 0.133 Uiso 0.553(10) 1 calc PR A 1
H6'B H 0.1863 0.3137 0.5276 0.133 Uiso 0.553(10) 1 calc PR A 1
H6'C H 0.0191 0.2451 0.4844 0.133 Uiso 0.553(10) 1 calc PR A 1
C6' C 0.1899(18) 0.3798(14) 0.5075(7) 0.107(5) Uani 0.447(10) 1 d P A 2
H6A H 0.1245 0.4299 0.5269 0.161 Uiso 0.447(10) 1 calc PR A 2
H6B H 0.3017 0.4141 0.5218 0.161 Uiso 0.447(10) 1 calc PR A 2
H6C H 0.1662 0.3165 0.5314 0.161 Uiso 0.447(10) 1 calc PR A 2
C7 C 0.0580(5) -0.0991(4) 0.3347(3) 0.0485(15) Uani 1 1 d . . .
C8 C -0.0731(6) -0.0519(5) 0.3734(3) 0.0722(19) Uani 1 1 d . A .
H8A H -0.1724 -0.0759 0.3380 0.108 Uiso 1 1 calc R . .
H8B H -0.0434 0.0261 0.3834 0.108 Uiso 1 1 calc R . .
H8C H -0.0869 -0.0759 0.4235 0.108 Uiso 1 1 calc R . .
C9 C 0.2022(6) -0.0673(5) 0.3991(3) 0.0745(19) Uani 1 1 d . A .
H9A H 0.1734 -0.0948 0.4463 0.112 Uiso 1 1 calc R . .
H9B H 0.2350 0.0105 0.4125 0.112 Uiso 1 1 calc R . .
H9C H 0.2895 -0.0976 0.3793 0.112 Uiso 1 1 calc R . .
C10 C 0.0065(7) -0.2205(4) 0.3154(4) 0.0761(19) Uani 1 1 d . A .
H10A H -0.0179 -0.2469 0.3636 0.114 Uiso 1 1 calc R . .
H10B H 0.0920 -0.2513 0.2939 0.114 Uiso 1 1 calc R . .
H10C H -0.0877 -0.2412 0.2764 0.114 Uiso 1 1 calc R . .
C11 C 0.2398(5) -0.1247(4) 0.1834(3) 0.0361(13) Uani 1 1 d . . .
C12 C 0.3696(6) -0.1515(4) 0.2373(4) 0.0595(17) Uani 1 1 d . A .
H12A H 0.3211 -0.1994 0.2705 0.089 Uiso 1 1 calc R . .
H12B H 0.4314 -0.0858 0.2709 0.089 Uiso 1 1 calc R . .
H12C H 0.4391 -0.1865 0.2050 0.089 Uiso 1 1 calc R . .
C13 C 0.1467(7) -0.2286(4) 0.1325(4) 0.0662(19) Uani 1 1 d . A .
H13A H 0.0737 -0.2131 0.0921 0.099 Uiso 1 1 calc R . .
H13B H 0.0868 -0.2714 0.1657 0.099 Uiso 1 1 calc R . .
H13C H 0.2198 -0.2684 0.1071 0.099 Uiso 1 1 calc R . .
C14 C 0.3283(6) -0.0593(4) 0.1301(3) 0.0483(15) Uani 1 1 d . A .
H14A H 0.3950 -0.1012 0.1011 0.072 Uiso 1 1 calc R . .
H14B H 0.3946 0.0060 0.1622 0.072 Uiso 1 1 calc R . .
H14C H 0.2525 -0.0407 0.0927 0.072 Uiso 1 1 calc R . .
C15 C -0.0734(5) -0.0330(3) 0.1801(3) 0.0306(12) Uani 1 1 d . . .
C16 C -0.0366(6) -0.0106(4) 0.0981(3) 0.0427(15) Uani 1 1 d . A .
H16A H -0.1310 0.0024 0.0697 0.064 Uiso 1 1 calc R . .
H16B H -0.0048 -0.0724 0.0680 0.064 Uiso 1 1 calc R . .
H16C H 0.0493 0.0522 0.1047 0.064 Uiso 1 1 calc R . .
C17 C -0.1431(5) 0.0595(4) 0.2187(3) 0.0423(14) Uani 1 1 d . A .
H17A H -0.2344 0.0658 0.1841 0.063 Uiso 1 1 calc R . .
H17B H -0.0630 0.1259 0.2275 0.063 Uiso 1 1 calc R . .
H17C H -0.1765 0.0462 0.2694 0.063 Uiso 1 1 calc R . .
C18 C -0.2031(6) -0.1345(4) 0.1650(3) 0.0501(16) Uani 1 1 d . A .
H18A H -0.2349 -0.1499 0.2154 0.075 Uiso 1 1 calc R . .
H18B H -0.1629 -0.1944 0.1375 0.075 Uiso 1 1 calc R . .
H18C H -0.2945 -0.1243 0.1324 0.075 Uiso 1 1 calc R . .
C19 C 0.4738(5) 0.2799(3) 0.1058(3) 0.0292(12) Uani 1 1 d . . .
C20 C 0.5836(5) 0.2300(4) 0.1555(3) 0.0432(15) Uani 1 1 d . A .
H20A H 0.6216 0.1748 0.1210 0.065 Uiso 1 1 calc R . .
H20B H 0.5252 0.1982 0.1946 0.065 Uiso 1 1 calc R . .
H20C H 0.6738 0.2854 0.1827 0.065 Uiso 1 1 calc R . .
C21 C 0.3516(6) 0.1861(4) 0.0566(3) 0.0427(15) Uani 1 1 d . A .
H21A H 0.2823 0.2125 0.0207 0.064 Uiso 1 1 calc R . .
H21B H 0.2884 0.1491 0.0918 0.064 Uiso 1 1 calc R . .
H21C H 0.4057 0.1365 0.0259 0.064 Uiso 1 1 calc R . .
C22 C 0.5701(6) 0.3328(4) 0.0488(3) 0.0542(16) Uani 1 1 d . A .
H22A H 0.6212 0.2810 0.0185 0.081 Uiso 1 1 calc R . .
H22B H 0.6508 0.3930 0.0785 0.081 Uiso 1 1 calc R . .
H22C H 0.5004 0.3587 0.0127 0.081 Uiso 1 1 calc R . .
C23 C 0.1823(5) 0.3948(3) 0.1167(3) 0.0335(12) Uani 1 1 d . . .
C24 C 0.2043(6) 0.4251(4) 0.0368(3) 0.0442(14) Uani 1 1 d . A .
H24A H 0.2258 0.3644 0.0004 0.066 Uiso 1 1 calc R . .
H24B H 0.2934 0.4860 0.0429 0.066 Uiso 1 1 calc R . .
H24C H 0.1080 0.4444 0.0156 0.066 Uiso 1 1 calc R . .
C25 C 0.1234(6) 0.4866(4) 0.1669(3) 0.0583(17) Uani 1 1 d . A .
H25A H 0.2046 0.5524 0.1751 0.087 Uiso 1 1 calc R . .
H25B H 0.1023 0.4685 0.2181 0.087 Uiso 1 1 calc R . .
H25C H 0.0262 0.4972 0.1394 0.087 Uiso 1 1 calc R . .
C26 C 0.0474(5) 0.2971(4) 0.1054(3) 0.0468(15) Uani 1 1 d . A .
H26A H -0.0470 0.3115 0.0779 0.070 Uiso 1 1 calc R . .
H26B H 0.0245 0.2813 0.1570 0.070 Uiso 1 1 calc R . .
H26C H 0.0782 0.2358 0.0740 0.070 Uiso 1 1 calc R . .
C27 C 0.5147(7) 0.5001(4) 0.2171(4) 0.064(2) Uani 1 1 d . . .
C28 C 0.5400(7) 0.5782(4) 0.1586(4) 0.077(2) Uani 1 1 d . A .
H28A H 0.4425 0.6032 0.1479 0.115 Uiso 1 1 calc R . .
H28B H 0.5681 0.5414 0.1092 0.115 Uiso 1 1 calc R . .
H28C H 0.6255 0.6393 0.1820 0.115 Uiso 1 1 calc R . .
C29 C 0.4633(9) 0.5578(5) 0.2915(4) 0.102(3) Uani 1 1 d . A .
H29A H 0.5315 0.6289 0.3079 0.152 Uiso 1 1 calc R . .
H29B H 0.4716 0.5172 0.3336 0.152 Uiso 1 1 calc R . .
H29C H 0.3536 0.5646 0.2807 0.152 Uiso 1 1 calc R . .
C30 C 0.6791(7) 0.4819(5) 0.2443(4) 0.094(3) Uani 1 1 d . A .
H30A H 0.7486 0.5504 0.2687 0.141 Uiso 1 1 calc R . .
H30B H 0.7240 0.4488 0.1987 0.141 Uiso 1 1 calc R . .
H30C H 0.6693 0.4348 0.2829 0.141 Uiso 1 1 calc R . .

loop_
_atom_site_aniso_label
_atom_site_aniso_U_11
_atom_site_aniso_U_22
_atom_site_aniso_U_33
_atom_site_aniso_U_23
_atom_site_aniso_U_13
_atom_site_aniso_U_12
W1 0.02604(9) 0.03779(10) 0.02245(10) 0.00634(8) 0.00403(7) 0.01452(8)
P1 0.0350(7) 0.0502(8) 0.0273(7) 0.0071(6) 0.0000(6) 0.0124(6)
P2 0.0394(7) 0.0551(8) 0.0341(7) -0.0002(6) 0.0138(6) 0.0168(6)
Si1 0.0273(6) 0.0355(7) 0.0323(7) 0.0160(6) 0.0084(5) 0.0114(6)
Si2 0.0344(7) 0.0269(6) 0.0303(7) 0.0062(6) -0.0033(6) 0.0102(6)
O1 0.0293(16) 0.0373(17) 0.0387(19) 0.0006(15) -0.0060(14) 0.0106(14)
O2 0.0536(18) 0.0568(18) 0.0264(17) 0.0182(14) 0.0065(15) 0.0338(16)
C1 0.079(4) 0.092(5) 0.076(5) 0.025(4) 0.013(4) 0.023(4)
C2 0.046(6) 0.017(5) 0.021(5) 0.003(4) -0.007(4) 0.001(4)
C2' 0.058(7) 0.151(12) 0.027(6) 0.033(7) 0.008(5) 0.045(8)
C3 0.054(3) 0.098(4) 0.053(4) 0.024(3) 0.004(3) 0.045(3)
C4 0.076(3) 0.148(5) 0.105(5) 0.056(4) 0.053(3) 0.078(4)
C5 0.131(6) 0.097(6) 0.171(8) -0.029(6) 0.074(6) 0.025(5)
C6 0.078(7) 0.149(11) 0.070(7) 0.052(7) 0.047(6) 0.054(7)
C6' 0.148(10) 0.188(13) 0.027(8) 0.007(8) 0.018(7) 0.145(9)
C7 0.035(3) 0.074(3) 0.054(3) 0.043(3) 0.014(2) 0.023(2)
C8 0.065(3) 0.127(5) 0.048(3) 0.048(3) 0.033(3) 0.040(3)
C9 0.056(3) 0.137(5) 0.057(3) 0.067(3) 0.016(3) 0.039(3)
C10 0.065(4) 0.097(4) 0.095(4) 0.076(3) 0.041(3) 0.023(3)
C11 0.033(2) 0.034(2) 0.046(3) 0.015(2) 0.012(2) 0.010(2)
C12 0.040(3) 0.062(3) 0.096(4) 0.043(3) 0.020(3) 0.026(3)
C13 0.077(4) 0.035(3) 0.093(5) 0.002(3) 0.041(3) 0.021(3)
C14 0.048(3) 0.033(3) 0.071(4) 0.012(3) 0.030(3) 0.014(2)
C15 0.025(2) 0.034(2) 0.034(3) 0.011(2) 0.001(2) 0.004(2)
C16 0.042(3) 0.047(3) 0.038(3) 0.017(2) -0.001(2) 0.002(2)
C17 0.032(2) 0.052(3) 0.050(3) 0.017(2) 0.004(2) 0.018(2)
C18 0.036(3) 0.048(3) 0.065(4) 0.021(3) 0.010(3) -0.006(3)
C19 0.027(2) 0.026(2) 0.037(3) 0.013(2) 0.008(2) 0.0041(19)
C20 0.035(3) 0.044(3) 0.055(3) 0.019(2) 0.006(2) 0.011(2)
C21 0.048(3) 0.032(3) 0.046(3) 0.000(2) 0.004(2) 0.012(2)
C22 0.046(3) 0.056(3) 0.075(4) 0.034(3) 0.022(3) 0.021(3)
C23 0.034(2) 0.038(2) 0.041(3) 0.026(2) 0.016(2) 0.017(2)
C24 0.045(3) 0.046(3) 0.051(3) 0.030(2) 0.006(2) 0.014(2)
C25 0.057(3) 0.064(3) 0.073(4) 0.030(3) 0.021(3) 0.040(3)
C26 0.021(2) 0.056(3) 0.070(4) 0.034(3) 0.004(2) 0.006(2)
C27 0.068(4) 0.035(3) 0.077(4) -0.001(3) -0.024(3) 0.005(3)
C28 0.070(4) 0.027(3) 0.117(6) 0.004(3) -0.025(4) -0.005(3)
C29 0.145(6) 0.071(4) 0.074(5) -0.019(4) -0.039(5) 0.036(4)
C30 0.086(5) 0.051(4) 0.122(6) 0.002(4) -0.055(4) 0.002(4)

loop_
_atom_type_symbol
_atom_type_description
_atom_type_scat_dispersion_real
_atom_type_scat_dispersion_imag
_atom_type_scat_source
C C 0.0033 0.0016 'International Tables Vol C Tables 4.2.6.8 and 6.1.1.4'
H H 0.0000 0.0000 'International Tables Vol C Tables 4.2.6.8 and 6.1.1.4'
O O 0.0106 0.0060 'International Tables Vol C Tables 4.2.6.8 and 6.1.1.4'
P P 0.1023 0.0942 'International Tables Vol C Tables 4.2.6.8 and 6.1.1.4'
Si Si 0.0817 0.0704 'International Tables Vol C Tables 4.2.6.8 and 6.1.1.4'
W W -0.8490 6.8722 'International Tables Vol C Tables 4.2.6.8 and 6.1.1.4'

loop_
_geom_angle_atom_site_label_1
_geom_angle_atom_site_label_2
_geom_angle_atom_site_label_3
_geom_angle
_geom_angle_site_symmetry_1
_geom_angle_site_symmetry_3
_geom_angle_publ_flag
O2 W1 O1 104.87(13) . . ?
O2 W1 C1 91.04(19) . . ?
O1 W1 C1 132.33(19) . . ?
O2 W1 P1 132.79(9) . . ?
O1 W1 P1 96.84(9) . . ?
C1 W1 P1 45.47(17) . . ?
O2 W1 P2 96.83(10) . . ?
O1 W1 P2 134.62(9) . . ?
C1 W1 P2 85.56(18) . . ?
P1 W1 P2 96.74(5) . . ?
C1 P1 C2 109.7(4) . . ?
C1 P1 C3 111.4(3) . . ?
C2 P1 C3 104.5(4) . . ?
C1 P1 C2' 132.3(5) . . ?
C2 P1 C2' 24.4(5) . . ?
C3 P1 C2' 99.2(5) . . ?
C1 P1 W1 63.7(2) . . ?
C2 P1 W1 136.4(3) . . ?
C3 P1 W1 118.23(18) . . ?
C2' P1 W1 130.5(4) . . ?
C4 P2 C6 97.1(4) . . ?
C4 P2 C6' 117.3(5) . . ?
C6 P2 C6' 34.3(6) . . ?
C4 P2 C5 90.1(4) . . ?
C6 P2 C5 105.7(5) . . ?
C6' P2 C5 78.1(6) . . ?
C4 P2 W1 114.1(2) . . ?
C6 P2 W1 120.8(4) . . ?
C6' P2 W1 124.2(5) . . ?
C5 P2 W1 122.1(3) . . ?
O1 Si1 C15 106.93(18) . . ?
O1 Si1 C11 105.69(18) . . ?
C15 Si1 C11 112.4(2) . . ?
O1 Si1 C7 110.14(19) . . ?
C15 Si1 C7 110.1(2) . . ?
C11 Si1 C7 111.4(2) . . ?
O2 Si2 C27 111.9(2) . . ?
O2 Si2 C19 106.41(18) . . ?
C27 Si2 C19 108.9(2) . . ?
O2 Si2 C23 104.97(18) . . ?
C27 Si2 C23 112.1(2) . . ?
C19 Si2 C23 112.41(19) . . ?
Si1 O1 W1 157.2(2) . . ?
Si2 O2 W1 167.2(2) . . ?
P1 C1 W1 70.8(2) . . ?
C10 C7 C8 109.0(4) . . ?
C10 C7 C9 108.9(5) . . ?
C8 C7 C9 104.9(4) . . ?
C10 C7 Si1 111.3(4) . . ?
C8 C7 Si1 112.8(4) . . ?
C9 C7 Si1 109.6(3) . . ?
C14 C11 C13 108.2(4) . . ?
C14 C11 C12 104.7(4) . . ?
C13 C11 C12 107.7(4) . . ?
C14 C11 Si1 110.0(3) . . ?
C13 C11 Si1 114.0(3) . . ?
C12 C11 Si1 111.7(3) . . ?
C17 C15 C18 108.0(4) . . ?
C17 C15 C16 106.3(4) . . ?
C18 C15 C16 106.4(4) . . ?
C17 C15 Si1 111.0(3) . . ?
C18 C15 Si1 113.8(3) . . ?
C16 C15 Si1 111.1(3) . . ?
C22 C19 C21 107.3(4) . . ?
C22 C19 C20 107.9(4) . . ?
C21 C19 C20 105.6(4) . . ?
C22 C19 Si2 115.3(3) . . ?
C21 C19 Si2 109.3(3) . . ?
C20 C19 Si2 110.9(3) . . ?
C24 C23 C26 108.7(4) . . ?
C24 C23 C25 106.8(4) . . ?
C26 C23 C25 105.7(4) . . ?
C24 C23 Si2 114.7(3) . . ?
C26 C23 Si2 110.7(3) . . ?
C25 C23 Si2 109.8(3) . . ?
C29 C27 C30 104.3(5) . . ?
C29 C27 C28 108.2(5) . . ?
C30 C27 C28 106.6(5) . . ?
C29 C27 Si2 112.1(5) . . ?
C30 C27 Si2 112.6(4) . . ?
C28 C27 Si2 112.5(4) . . ?

loop_
_geom_bond_atom_site_label_1
_geom_bond_atom_site_label_2
_geom_bond_distance
_geom_bond_site_symmetry_2
_geom_bond_publ_flag
W1 O2 1.914(3) . ?
W1 O1 1.918(3) . ?
W1 C1 2.235(6) . ?
W1 P1 2.3537(13) . ?
W1 P2 2.3713(13) . ?
P1 C1 1.777(7) . ?
P1 C2 1.793(9) . ?
P1 C3 1.811(5) . ?
P1 C2' 1.871(12) . ?
P2 C4 1.778(6) . ?
P2 C6 1.773(11) . ?
P2 C6' 1.820(13) . ?
P2 C5 1.872(7) . ?
Si1 O1 1.642(3) . ?
Si1 C15 1.908(4) . ?
Si1 C11 1.913(5) . ?
Si1 C7 1.930(5) . ?
Si2 O2 1.633(3) . ?
Si2 C27 1.908(5) . ?
Si2 C19 1.911(5) . ?
Si2 C23 1.919(5) . ?
C7 C10 1.528(7) . ?
C7 C8 1.542(7) . ?
C7 C9 1.548(7) . ?
C11 C14 1.519(7) . ?
C11 C13 1.521(6) . ?
C11 C12 1.536(7) . ?
C15 C17 1.528(6) . ?
C15 C18 1.533(6) . ?
C15 C16 1.545(7) . ?
C19 C22 1.517(7) . ?
C19 C21 1.530(6) . ?
C19 C20 1.540(6) . ?
C23 C24 1.521(7) . ?
C23 C26 1.528(6) . ?
C23 C25 1.549(7) . ?
C27 C29 1.522(9) . ?
C27 C30 1.542(8) . ?
C27 C28 1.556(9) . ?
